data_7132942
loop_
_publ_author_name
'Wang, Xinxin'
'Wang, Jie'
'Ji, Meishan'
'Wu, Xinxin'
'Zhu, Chen'

_publ_section_title
;
 <i>Z</i>-selective radical difunctionalization of aromatic alkynes:
 synthesis of multi-substituted triarylethenes.
;
_journal_issue 37
_journal_name_full 'Chemical communications (Cambridge, England)'
_journal_page_first 4894
_journal_page_last 4897
_journal_paper_doi 10.1039/d4cc01315h
_journal_volume 60
_journal_year 2024
_chemical_formula_moiety 'C23 H18 N2 O S'
_chemical_formula_sum 'C23 H18 N2 O S'
_chemical_formula_weight 370.45
_space_group_crystal_system monoclinic
_space_group_IT_number 14
_space_group_name_Hall '-P 2yn'
_space_group_name_H-M_alt 'P 1 21/n 1'
_atom_sites_solution_hydrogens geom
_audit_creation_date 2022-07-26
_audit_creation_method
;
Olex2 1.3
(compiled 2020.11.12 svn.r5f609507 for OlexSys, GUI svn.r6408)
;
_audit_update_record
;
2022-08-19 deposited with the CCDC.	2024-04-08 downloaded from the CCDC.
;
_cell_angle_alpha 90
_cell_angle_beta 96.548(3)
_cell_angle_gamma 90
_cell_formula_units_Z 4
_cell_length_a 8.2520(7)
_cell_length_b 14.7387(13)
_cell_length_c 15.4992(13)
_cell_measurement_reflns_used 6809
_cell_measurement_temperature 296(2)
_cell_measurement_theta_max 22.29
_cell_measurement_theta_min 2.65
_cell_volume 1872.8(3)
_computing_cell_refinement 'SAINT v8.37A (Bruker, 2015)'
_computing_data_reduction 'SAINT v8.37A (Bruker, 2015)'
_computing_molecular_graphics 'Olex2 1.3 (Dolomanov et al., 2009)'
_computing_publication_material 'Olex2 1.3 (Dolomanov et al., 2009)'
_computing_structure_refinement 'SHELXL 2018/3 (Sheldrick, 2015)'
_diffrn_ambient_temperature 296.15
_diffrn_measured_fraction_theta_full 1.000
_diffrn_measured_fraction_theta_max 1.000
_diffrn_measurement_device_type 'Bruker APEX-II CCD'
_diffrn_measurement_method '\f and \w scans'
_diffrn_radiation_type MoK\a
_diffrn_radiation_wavelength 0.71073
_diffrn_reflns_av_R_equivalents 0.1125
_diffrn_reflns_av_unetI/netI 0.0603
_diffrn_reflns_Laue_measured_fraction_full 1.000
_diffrn_reflns_Laue_measured_fraction_max 1.000
_diffrn_reflns_limit_h_max 9
_diffrn_reflns_limit_h_min -9
_diffrn_reflns_limit_k_max 17
_diffrn_reflns_limit_k_min -17
_diffrn_reflns_limit_l_max 18
_diffrn_reflns_limit_l_min -18
_diffrn_reflns_number 37287
_diffrn_reflns_point_group_measured_fraction_full 1.000
_diffrn_reflns_point_group_measured_fraction_max 1.000
_diffrn_reflns_theta_full 25.242
_diffrn_reflns_theta_max 25.485
_diffrn_reflns_theta_min 2.646
_diffrn_source_current 1.0
_diffrn_source_power 0.05
_diffrn_source_voltage 50.0
_diffrn_standards_number 0
_exptl_absorpt_coefficient_mu 0.188
_exptl_absorpt_correction_T_max 0.7456
_exptl_absorpt_correction_T_min 0.5561
_exptl_absorpt_correction_type none
_exptl_absorpt_process_details
;
SADABS-2014/5 (Bruker,2014/5) was used for absorption correction.
wR2(int) was 0.1643 before and 0.0744 after correction.
The Ratio of minimum to maximum transmission is 0.7458.
The \l/2 correction factor is Not present.
;
_exptl_crystal_colour yellow
_exptl_crystal_colour_primary yellow
_exptl_crystal_density_diffrn 1.314
_exptl_crystal_description BLOCK
_exptl_crystal_F_000 776
_exptl_crystal_size_max 0.3
_exptl_crystal_size_mid 0.24
_exptl_crystal_size_min 0.12
_refine_diff_density_max 0.185
_refine_diff_density_min -0.243
_refine_diff_density_rms 0.045
_refine_ls_extinction_method none
_refine_ls_goodness_of_fit_ref 1.022
_refine_ls_hydrogen_treatment constr
_refine_ls_matrix_type full
_refine_ls_number_parameters 245
_refine_ls_number_reflns 3469
_refine_ls_number_restraints 0
_refine_ls_restrained_S_all 1.022
_refine_ls_R_factor_all 0.0951
_refine_ls_R_factor_gt 0.0469
_refine_ls_shift/su_max 0.000
_refine_ls_shift/su_mean 0.000
_refine_ls_structure_factor_coef Fsqd
_refine_ls_weighting_details 'w=1/[\s^2^(Fo^2^)+(0.0522P)^2^+0.0848P] where P=(Fo^2^+2Fc^2^)/3'
_refine_ls_weighting_scheme calc
_refine_ls_wR_factor_gt 0.0963
_refine_ls_wR_factor_ref 0.1062
_reflns_Friedel_coverage 0.000
_reflns_number_gt 2237
_reflns_number_total 3469
_reflns_threshold_expression 'I > 2\s(I)'
_cod_data_source_file d4cc01315h2.cif
_cod_data_source_block b220725c_0m
_cod_depositor_comments 'Adding full bibliography for 7132942--7132943.cif.'
_cod_database_code 7132942
_shelx_shelxl_version_number 2018/3
_shelx_space_group_comment
;
The symmetry employed for this shelxl refinement is uniquely defined
by the following loop, which should always be used as a source of
symmetry information in preference to the above space-group names.
They are only intended as comments.
;
_shelx_estimated_absorpt_t_max 0.978
_shelx_estimated_absorpt_t_min 0.946
_olex2_refinement_description
;
1. Fixed Uiso
 At 1.2 times of:
  All C(H) groups
 At 1.5 times of:
  All C(H,H,H) groups
2.a Ternary CH refined with riding coordinates:
 C13(H13), C7(H7)
2.b Aromatic/amide H refined with riding coordinates:
 C1(H1), C4(H4), C6(H6), C8(H8), C10(H10), C12(H12), C3(H3), C15(H15), C2(H2),
 C17(H17), C9(H9), C21(H21), C11(H11)
2.c Idealised Me refined as rotating group:
 C5(H5A,H5B,H5C)
;
_olex2_submission_special_instructions 'No special instructions were received'

loop_
_space_group_symop_operation_xyz
'x, y, z'
'-x+1/2, y+1/2, -z+1/2'
'-x, -y, -z'
'x-1/2, -y-1/2, z-1/2'

loop_
_atom_site_label
_atom_site_type_symbol
_atom_site_fract_x
_atom_site_fract_y
_atom_site_fract_z
_atom_site_U_iso_or_equiv
_atom_site_adp_type
_atom_site_occupancy
_atom_site_site_symmetry_order
_atom_site_calc_flag
_atom_site_refinement_flags_posn
_atom_site_refinement_flags_adp
_atom_site_refinement_flags_occupancy
_atom_site_disorder_assembly
_atom_site_disorder_group
S1 S 0.51551(7) 0.87647(4) 0.96906(4) 0.04475(19) Uani 1 1 d . . . . .
C1 C 0.5844(3) 0.95556(15) 0.81157(15) 0.0494(6) Uani 1 1 d . . . . .
H1 H 0.694067 0.939618 0.820996 0.059 Uiso 1 1 calc R U . . .
N2 N 0.2202(2) 0.93220(11) 0.92364(11) 0.0367(4) Uani 1 1 d . . . . .
C4 C -0.0793(3) 0.78387(16) 0.93167(14) 0.0513(6) Uani 1 1 d . . . . .
H4 H -0.027696 0.816483 0.891278 0.062 Uiso 1 1 calc R U . . .
C6 C 0.5229(3) 1.00008(16) 0.73744(16) 0.0579(7) Uani 1 1 d . . . . .
H6 H 0.591918 1.014494 0.696011 0.069 Uiso 1 1 calc R U . . .
C8 C 0.3600(3) 1.02398(15) 0.72310(15) 0.0546(6) Uani 1 1 d . . . . .
H8 H 0.321360 1.053928 0.672064 0.066 Uiso 1 1 calc R U . . .
C10 C 0.2813(3) 0.68697(15) 1.02297(14) 0.0498(6) Uani 1 1 d . . . . .
H10 H 0.237463 0.701369 0.966694 0.060 Uiso 1 1 calc R U . . .
C12 C 0.2539(3) 1.00425(14) 0.78300(13) 0.0453(6) Uani 1 1 d . . . . .
H12 H 0.144613 1.020773 0.773016 0.054 Uiso 1 1 calc R U . . .
C14 C -0.0461(2) 0.80177(14) 1.01919(13) 0.0383(5) Uani 1 1 d . . . . .
C16 C 0.3103(3) 0.88877(13) 0.98367(13) 0.0356(5) Uani 1 1 d . . . . .
C18 C 0.4786(3) 0.93485(13) 0.87231(13) 0.0378(5) Uani 1 1 d . . . . .
C20 C 0.3046(2) 0.75464(14) 1.08473(12) 0.0356(5) Uani 1 1 d . . . . .
C22 C -0.1264(2) 0.75337(14) 1.07868(13) 0.0379(5) Uani 1 1 d . . . . .
N1 N 0.0345(2) 0.85092(12) 1.15921(10) 0.0378(4) Uani 1 1 d . . . . .
C23 C 0.3138(2) 0.95926(13) 0.85842(13) 0.0352(5) Uani 1 1 d . . . . .
C3 C -0.1909(3) 0.71636(18) 0.90490(16) 0.0592(7) Uani 1 1 d . . . . .
H3 H -0.214042 0.703486 0.846038 0.071 Uiso 1 1 calc R U . . .
C13 C 0.0687(2) 0.86726(14) 1.06833(12) 0.0361(5) Uani 1 1 d . . . . .
H13 H 0.039217 0.929614 1.051054 0.043 Uiso 1 1 calc R U . . .
C7 C 0.2533(2) 0.85222(13) 1.06592(12) 0.0357(5) Uani 1 1 d . . . . .
H7 H 0.308373 0.888559 1.113474 0.043 Uiso 1 1 calc R U . . .
C15 C 0.3224(3) 0.59789(15) 1.04382(16) 0.0589(7) Uani 1 1 d . . . . .
H15 H 0.305645 0.552944 1.001636 0.071 Uiso 1 1 calc R U . . .
C2 C 0.4141(3) 0.64214(17) 1.18761(15) 0.0564(7) Uani 1 1 d . . . . .
H2 H 0.459684 0.627497 1.243529 0.068 Uiso 1 1 calc R U . . .
C17 C 0.3734(3) 0.73077(15) 1.16701(14) 0.0468(6) Uani 1 1 d . . . . .
H17 H 0.392618 0.775414 1.209343 0.056 Uiso 1 1 calc R U . . .
C9 C -0.2370(3) 0.68594(15) 1.05202(15) 0.0512(6) Uani 1 1 d . . . . .
H9 H -0.289386 0.653290 1.092082 0.061 Uiso 1 1 calc R U . . .
C19 C -0.0738(3) 0.78704(14) 1.16483(13) 0.0385(5) Uani 1 1 d . . . . .
C5 C -0.1266(3) 0.75878(16) 1.24877(14) 0.0574(7) Uani 1 1 d . . . . .
H5A H -0.228169 0.787740 1.256466 0.086 Uiso 1 1 calc R U . . .
H5B H -0.045394 0.776127 1.295167 0.086 Uiso 1 1 calc R U . . .
H5C H -0.140569 0.694124 1.249197 0.086 Uiso 1 1 calc R U . . .
C21 C 0.3877(3) 0.57577(16) 1.12633(16) 0.0567(7) Uani 1 1 d . . . . .
H21 H 0.413991 0.515824 1.140495 0.068 Uiso 1 1 calc R U . . .
C11 C -0.2676(3) 0.66839(17) 0.96430(17) 0.0590(7) Uani 1 1 d . . . . .
H11 H -0.341694 0.623173 0.945046 0.071 Uiso 1 1 calc R U . . .
O1 O 0.10950(18) 0.89775(10) 1.22218(9) 0.0485(4) Uani 1 1 d . . . . .

loop_
_atom_site_aniso_label
_atom_site_aniso_U_11
_atom_site_aniso_U_22
_atom_site_aniso_U_33
_atom_site_aniso_U_23
_atom_site_aniso_U_13
_atom_site_aniso_U_12
S1 0.0356(3) 0.0480(4) 0.0516(4) 0.0031(3) 0.0092(3) 0.0048(3)
C1 0.0432(14) 0.0509(15) 0.0573(16) -0.0040(12) 0.0194(12) -0.0039(11)
N2 0.0335(10) 0.0367(10) 0.0404(10) -0.0001(8) 0.0065(9) -0.0006(8)
C4 0.0439(15) 0.0711(17) 0.0390(14) -0.0019(12) 0.0049(11) -0.0021(13)
C6 0.0681(19) 0.0536(16) 0.0575(16) 0.0010(13) 0.0312(14) -0.0073(14)
C8 0.0670(19) 0.0531(15) 0.0448(14) 0.0071(12) 0.0111(13) -0.0016(13)
C10 0.0585(16) 0.0455(14) 0.0422(14) -0.0002(11) -0.0082(11) 0.0042(12)
C12 0.0470(14) 0.0432(13) 0.0461(14) -0.0010(11) 0.0071(11) 0.0008(11)
C14 0.0327(13) 0.0448(13) 0.0369(13) 0.0024(10) 0.0021(10) 0.0054(10)
C16 0.0369(13) 0.0296(11) 0.0410(12) -0.0056(9) 0.0071(10) -0.0013(10)
C18 0.0396(14) 0.0307(11) 0.0441(13) -0.0071(9) 0.0094(10) -0.0035(10)
C20 0.0303(12) 0.0410(12) 0.0359(12) 0.0025(10) 0.0051(9) -0.0001(10)
C22 0.0357(12) 0.0348(12) 0.0427(13) 0.0009(10) 0.0024(10) 0.0035(10)
N1 0.0356(10) 0.0454(11) 0.0326(10) -0.0015(8) 0.0045(8) 0.0060(9)
C23 0.0399(13) 0.0282(11) 0.0389(13) -0.0057(9) 0.0103(10) -0.0021(10)
C3 0.0489(16) 0.0813(19) 0.0456(15) -0.0198(14) -0.0028(13) -0.0012(14)
C13 0.0365(12) 0.0394(12) 0.0330(12) 0.0040(9) 0.0061(9) 0.0026(10)
C7 0.0357(12) 0.0356(12) 0.0357(12) -0.0040(9) 0.0039(9) -0.0013(10)
C15 0.0703(19) 0.0393(14) 0.0640(17) -0.0051(12) -0.0056(14) 0.0002(12)
C2 0.0630(17) 0.0638(17) 0.0426(14) 0.0145(13) 0.0068(12) 0.0148(13)
C17 0.0509(15) 0.0501(15) 0.0399(13) -0.0035(11) 0.0071(11) 0.0067(12)
C9 0.0512(15) 0.0424(14) 0.0605(17) 0.0009(12) 0.0084(12) -0.0031(12)
C19 0.0362(13) 0.0380(12) 0.0424(13) 0.0095(10) 0.0087(10) 0.0032(11)
C5 0.0691(17) 0.0572(15) 0.0473(14) 0.0148(12) 0.0126(13) 0.0003(13)
C21 0.0632(17) 0.0431(15) 0.0635(17) 0.0132(13) 0.0057(14) 0.0044(12)
C11 0.0536(16) 0.0525(15) 0.0696(18) -0.0175(13) 0.0012(14) -0.0030(13)
O1 0.0461(9) 0.0594(10) 0.0394(9) -0.0127(7) 0.0024(7) -0.0026(8)

loop_
_atom_type_symbol
_atom_type_description
_atom_type_scat_dispersion_real
_atom_type_scat_dispersion_imag
_atom_type_scat_source
C C 0.0033 0.0016 'International Tables Vol C Tables 4.2.6.8 and 6.1.1.4'
H H 0.0000 0.0000 'International Tables Vol C Tables 4.2.6.8 and 6.1.1.4'
N N 0.0061 0.0033 'International Tables Vol C Tables 4.2.6.8 and 6.1.1.4'
O O 0.0106 0.0060 'International Tables Vol C Tables 4.2.6.8 and 6.1.1.4'
S S 0.1246 0.1234 'International Tables Vol C Tables 4.2.6.8 and 6.1.1.4'

loop_
_geom_angle_atom_site_label_1
_geom_angle_atom_site_label_2
_geom_angle_atom_site_label_3
_geom_angle
_geom_angle_site_symmetry_1
_geom_angle_site_symmetry_3
_geom_angle_publ_flag
C18 S1 C16 89.04(10) . . ?
C6 C1 H1 120.9 . . ?
C6 C1 C18 118.2(2) . . ?
C18 C1 H1 120.9 . . ?
C16 N2 C23 110.00(17) . . ?
C14 C4 H4 120.6 . . ?
C14 C4 C3 118.8(2) . . ?
C3 C4 H4 120.6 . . ?
C1 C6 H6 119.4 . . ?
C1 C6 C8 121.2(2) . . ?
C8 C6 H6 119.4 . . ?
C6 C8 H8 119.4 . . ?
C12 C8 C6 121.3(2) . . ?
C12 C8 H8 119.4 . . ?
C20 C10 H10 119.6 . . ?
C20 C10 C15 120.8(2) . . ?
C15 C10 H10 119.6 . . ?
C8 C12 H12 120.8 . . ?
C8 C12 C23 118.5(2) . . ?
C23 C12 H12 120.8 . . ?
C4 C14 C22 119.9(2) . . ?
C4 C14 C13 131.8(2) . . ?
C22 C14 C13 108.33(17) . . ?
N2 C16 S1 116.46(15) . . ?
N2 C16 C7 125.18(18) . . ?
C7 C16 S1 118.30(15) . . ?
C1 C18 S1 129.51(18) . . ?
C1 C18 C23 121.0(2) . . ?
C23 C18 S1 109.51(15) . . ?
C10 C20 C7 122.51(18) . . ?
C10 C20 C17 117.79(19) . . ?
C17 C20 C7 119.68(18) . . ?
C14 C22 C19 108.71(18) . . ?
C9 C22 C14 121.3(2) . . ?
C9 C22 C19 130.0(2) . . ?
C19 N1 C13 112.61(16) . . ?
O1 N1 C13 120.12(16) . . ?
O1 N1 C19 127.27(17) . . ?
N2 C23 C18 115.00(18) . . ?
C12 C23 N2 124.99(19) . . ?
C12 C23 C18 119.98(19) . . ?
C4 C3 H3 119.6 . . ?
C11 C3 C4 120.7(2) . . ?
C11 C3 H3 119.6 . . ?
C14 C13 H13 110.0 . . ?
C14 C13 C7 117.62(17) . . ?
N1 C13 C14 101.53(16) . . ?
N1 C13 H13 110.0 . . ?
N1 C13 C7 107.09(15) . . ?
C7 C13 H13 110.0 . . ?
C16 C7 C20 113.18(16) . . ?
C16 C7 C13 111.90(16) . . ?
C16 C7 H7 106.1 . . ?
C20 C7 C13 112.70(16) . . ?
C20 C7 H7 106.1 . . ?
C13 C7 H7 106.1 . . ?
C10 C15 H15 119.9 . . ?
C21 C15 C10 120.2(2) . . ?
C21 C15 H15 119.9 . . ?
C17 C2 H2 119.9 . . ?
C21 C2 H2 119.9 . . ?
C21 C2 C17 120.2(2) . . ?
C20 C17 H17 119.4 . . ?
C2 C17 C20 121.3(2) . . ?
C2 C17 H17 119.4 . . ?
C22 C9 H9 121.0 . . ?
C11 C9 C22 118.1(2) . . ?
C11 C9 H9 121.0 . . ?
C22 C19 C5 129.0(2) . . ?
N1 C19 C22 108.76(18) . . ?
N1 C19 C5 122.3(2) . . ?
C19 C5 H5A 109.5 . . ?
C19 C5 H5B 109.5 . . ?
C19 C5 H5C 109.5 . . ?
H5A C5 H5B 109.5 . . ?
H5A C5 H5C 109.5 . . ?
H5B C5 H5C 109.5 . . ?
C15 C21 H21 120.2 . . ?
C2 C21 C15 119.6(2) . . ?
C2 C21 H21 120.2 . . ?
C3 C11 C9 121.2(2) . . ?
C3 C11 H11 119.4 . . ?
C9 C11 H11 119.4 . . ?

loop_
_geom_bond_atom_site_label_1
_geom_bond_atom_site_label_2
_geom_bond_distance
_geom_bond_site_symmetry_2
_geom_bond_publ_flag
S1 C16 1.743(2) . ?
S1 C18 1.726(2) . ?
C1 H1 0.9300 . ?
C1 C6 1.369(3) . ?
C1 C18 1.389(3) . ?
N2 C16 1.292(2) . ?
N2 C23 1.398(2) . ?
C4 H4 0.9300 . ?
C4 C14 1.378(3) . ?
C4 C3 1.387(3) . ?
C6 H6 0.9300 . ?
C6 C8 1.383(3) . ?
C8 H8 0.9300 . ?
C8 C12 1.378(3) . ?
C10 H10 0.9300 . ?
C10 C20 1.381(3) . ?
C10 C15 1.385(3) . ?
C12 H12 0.9300 . ?
C12 C23 1.385(3) . ?
C14 C22 1.392(3) . ?
C14 C13 1.498(3) . ?
C16 C7 1.508(3) . ?
C18 C23 1.400(3) . ?
C20 C7 1.518(3) . ?
C20 C17 1.381(3) . ?
C22 C9 1.381(3) . ?
C22 C19 1.444(3) . ?
N1 C13 1.487(2) . ?
N1 C19 1.307(3) . ?
N1 O1 1.294(2) . ?
C3 H3 0.9300 . ?
C3 C11 1.372(3) . ?
C13 H13 0.9800 . ?
C13 C7 1.544(3) . ?
C7 H7 0.9800 . ?
C15 H15 0.9300 . ?
C15 C21 1.369(3) . ?
C2 H2 0.9300 . ?
C2 C17 1.377(3) . ?
C2 C21 1.363(3) . ?
C17 H17 0.9300 . ?
C9 H9 0.9300 . ?
C9 C11 1.379(3) . ?
C19 C5 1.478(3) . ?
C5 H5A 0.9600 . ?
C5 H5B 0.9600 . ?
C5 H5C 0.9600 . ?
C21 H21 0.9300 . ?
C11 H11 0.9300 . ?

loop_
_geom_torsion_atom_site_label_1
_geom_torsion_atom_site_label_2
_geom_torsion_atom_site_label_3
_geom_torsion_atom_site_label_4
_geom_torsion
_geom_torsion_site_symmetry_1
_geom_torsion_site_symmetry_2
_geom_torsion_site_symmetry_3
_geom_torsion_site_symmetry_4
_geom_torsion_publ_flag
S1 C16 C7 C20 -50.5(2) . . . . ?
S1 C16 C7 C13 -179.21(13) . . . . ?
S1 C18 C23 N2 0.2(2) . . . . ?
S1 C18 C23 C12 -177.79(15) . . . . ?
C1 C6 C8 C12 0.3(4) . . . . ?
C1 C18 C23 N2 178.40(17) . . . . ?
C1 C18 C23 C12 0.4(3) . . . . ?
N2 C16 C7 C20 132.3(2) . . . . ?
N2 C16 C7 C13 3.6(3) . . . . ?
C4 C14 C22 C9 1.4(3) . . . . ?
C4 C14 C22 C19 -178.19(19) . . . . ?
C4 C14 C13 N1 178.1(2) . . . . ?
C4 C14 C13 C7 -65.4(3) . . . . ?
C4 C3 C11 C9 0.3(4) . . . . ?
C6 C1 C18 S1 177.40(17) . . . . ?
C6 C1 C18 C23 -0.4(3) . . . . ?
C6 C8 C12 C23 -0.3(3) . . . . ?
C8 C12 C23 N2 -177.87(19) . . . . ?
C8 C12 C23 C18 -0.1(3) . . . . ?
C10 C20 C7 C16 -49.1(3) . . . . ?
C10 C20 C7 C13 79.1(2) . . . . ?
C10 C20 C17 C2 -1.5(3) . . . . ?
C10 C15 C21 C2 -0.9(4) . . . . ?
C14 C4 C3 C11 0.2(4) . . . . ?
C14 C22 C9 C11 -0.8(3) . . . . ?
C14 C22 C19 N1 -1.2(2) . . . . ?
C14 C22 C19 C5 178.6(2) . . . . ?
C14 C13 C7 C16 80.7(2) . . . . ?
C14 C13 C7 C20 -48.2(2) . . . . ?
C16 S1 C18 C1 -177.9(2) . . . . ?
C16 S1 C18 C23 0.01(15) . . . . ?
C16 N2 C23 C12 177.47(18) . . . . ?
C16 N2 C23 C18 -0.4(2) . . . . ?
C18 S1 C16 N2 -0.29(16) . . . . ?
C18 S1 C16 C7 -177.69(15) . . . . ?
C18 C1 C6 C8 0.0(3) . . . . ?
C20 C10 C15 C21 -0.3(4) . . . . ?
C22 C14 C13 N1 -2.4(2) . . . . ?
C22 C14 C13 C7 113.99(19) . . . . ?
C22 C9 C11 C3 -0.1(3) . . . . ?
N1 C13 C7 C16 -165.88(16) . . . . ?
N1 C13 C7 C20 65.2(2) . . . . ?
C23 N2 C16 S1 0.5(2) . . . . ?
C23 N2 C16 C7 177.66(17) . . . . ?
C3 C4 C14 C22 -1.1(3) . . . . ?
C3 C4 C14 C13 178.3(2) . . . . ?
C13 C14 C22 C9 -178.15(19) . . . . ?
C13 C14 C22 C19 2.3(2) . . . . ?
C13 N1 C19 C22 -0.5(2) . . . . ?
C13 N1 C19 C5 179.74(18) . . . . ?
C7 C20 C17 C2 176.8(2) . . . . ?
C15 C10 C20 C7 -176.8(2) . . . . ?
C15 C10 C20 C17 1.4(3) . . . . ?
C17 C20 C7 C16 132.7(2) . . . . ?
C17 C20 C7 C13 -99.0(2) . . . . ?
C17 C2 C21 C15 0.8(4) . . . . ?
C9 C22 C19 N1 179.4(2) . . . . ?
C9 C22 C19 C5 -0.9(4) . . . . ?
C19 C22 C9 C11 178.7(2) . . . . ?
C19 N1 C13 C14 1.8(2) . . . . ?
C19 N1 C13 C7 -122.07(17) . . . . ?
C21 C2 C17 C20 0.4(4) . . . . ?
O1 N1 C13 C14 -178.36(16) . . . . ?
O1 N1 C13 C7 57.8(2) . . . . ?
O1 N1 C19 C22 179.67(17) . . . . ?
O1 N1 C19 C5 -0.1(3) . . . . ?
